data_7018614
loop_
_publ_author_name
'Bag, Pradip'
'Dutta, Supriya'
'Biswas, Papu'
'Maji, Swarup Kumar'
'Fl\"orke, Ulrich'
'Nag, Kamalaksha'

_publ_section_title
;
 Fixation of carbon dioxide by macrocyclic lanthanide(iii) complexes under
 neutral conditions producing self-assembled trimeric carbonato-bridged
 compounds with \m(3)-\h(2):\h(2):\h(2) bonding.
;
_journal_issue 12
_journal_name_full 'Dalton transactions (Cambridge, England : 2003)'
_journal_page_first 3414
_journal_page_last 3423
_journal_paper_doi 10.1039/c2dt12221a
_journal_volume 41
_journal_year 2012
_chemical_formula_moiety '(C73 H90 Cl3 N12 Nd3 O12)(Cl O4)4, 7 H2O'
_chemical_formula_sum 'C73 H104 Cl7 N12 Nd3 O35'
_chemical_formula_weight 2390.5
_chemical_name_systematic
;
?
;
_space_group_IT_number 2
_symmetry_cell_setting triclinic
_symmetry_space_group_name_Hall '-P 1'
_symmetry_space_group_name_H-M 'P -1'
_atom_sites_solution_hydrogens mixed
_atom_sites_solution_primary direct
_atom_sites_solution_secondary difmap
_audit_creation_method SHELXL-97
_cell_angle_alpha 76.5640(10)
_cell_angle_beta 72.9060(10)
_cell_angle_gamma 80.5720(10)
_cell_formula_units_Z 2
_cell_length_a 15.2897(10)
_cell_length_b 15.3975(10)
_cell_length_c 22.4380(15)
_cell_measurement_reflns_used 4997
_cell_measurement_temperature 153(2)
_cell_measurement_theta_max 21.76
_cell_measurement_theta_min 2.17
_cell_volume 4884.9(6)
_computing_cell_refinement 'SAINT (Bruker, 2002)'
_computing_data_collection 'SMART (Bruker, 2002)'
_computing_data_reduction SAINT
_computing_molecular_graphics SHELXTL
_computing_publication_material 'SHELXTL and local programs'
_computing_structure_refinement SHELXTL
_computing_structure_solution 'SHELXTL (Sheldrick, 2008)'
_diffrn_ambient_temperature 153(2)
_diffrn_measured_fraction_theta_full 0.960
_diffrn_measured_fraction_theta_max 0.960
_diffrn_measurement_device_type 'Bruker AXS SMART APEX'
_diffrn_measurement_method '\f and \w scans'
_diffrn_radiation_monochromator graphite
_diffrn_radiation_source 'sealed tube'
_diffrn_radiation_type MoK\a
_diffrn_radiation_wavelength 0.71073
_diffrn_reflns_av_R_equivalents 0.0844
_diffrn_reflns_av_sigmaI/netI 0.1663
_diffrn_reflns_limit_h_max 19
_diffrn_reflns_limit_h_min -19
_diffrn_reflns_limit_k_max 20
_diffrn_reflns_limit_k_min -19
_diffrn_reflns_limit_l_max 29
_diffrn_reflns_limit_l_min -29
_diffrn_reflns_number 56616
_diffrn_reflns_theta_full 27.88
_diffrn_reflns_theta_max 27.88
_diffrn_reflns_theta_min 1.48
_exptl_absorpt_coefficient_mu 1.847
_exptl_absorpt_correction_T_max 0.951
_exptl_absorpt_correction_T_min 0.758
_exptl_absorpt_correction_type multi-scan
_exptl_absorpt_process_details 'SADABS (Sheldrick, 2004)'
_exptl_crystal_colour yellow
_exptl_crystal_density_diffrn 1.621
_exptl_crystal_density_method 'not measured'
_exptl_crystal_description prism
_exptl_crystal_F_000 2390
_exptl_crystal_size_max 0.25
_exptl_crystal_size_mid 0.15
_exptl_crystal_size_min 0.12
_refine_diff_density_max 2.577
_refine_diff_density_min -0.909
_refine_diff_density_rms 0.138
_refine_ls_extinction_method none
_refine_ls_goodness_of_fit_ref 0.887
_refine_ls_hydrogen_treatment constr
_refine_ls_matrix_type full
_refine_ls_number_parameters 1177
_refine_ls_number_reflns 22370
_refine_ls_number_restraints 84
_refine_ls_restrained_S_all 0.889
_refine_ls_R_factor_all 0.1232
_refine_ls_R_factor_gt 0.0602
_refine_ls_shift/su_max 0.001
_refine_ls_shift/su_mean 0.000
_refine_ls_structure_factor_coef Fsqd
_refine_ls_weighting_details 'calc w=1/[\s^2^(Fo^2^)+(0.0355P)^2^] where P=(Fo^2^+2Fc^2^)/3'
_refine_ls_weighting_scheme calc
_refine_ls_wR_factor_gt 0.1124
_refine_ls_wR_factor_ref 0.1284
_reflns_number_gt 12160
_reflns_number_total 22370
_reflns_threshold_expression >2sigma(I)
_cod_data_source_file c2dt12221a.txt
_cod_data_source_block 2
_cod_depositor_comments
;
The following automatic conversions were performed:

'_symmetry_cell_setting' value 'Triclinic' changed to 'triclinic'
according to /home/saulius/struct/CIF-dictionaries/cif_core.dic
dictionary named 'cif_core.dic' version 2.4.1 from 2010-06-29.

Automatic conversion script
Id: cif_fix_values 1715 2011-07-08 13:25:40Z adriana 

The following automatic conversions were performed:

'_atom_sites_solution_hydrogens' value 'geom and difmap' was changed
to 'mixed'.

Automatic conversion script
Id: cif_fix_values 6452 2018-10-05 10:23:21Z andrius 
;
_cod_original_sg_symbol_H-M 'P-1 '
_cod_database_code 7018614

loop_
_symmetry_equiv_pos_as_xyz
'x, y, z'
'-x, -y, -z'

loop_
_atom_site_label
_atom_site_type_symbol
_atom_site_fract_x
_atom_site_fract_y
_atom_site_fract_z
_atom_site_U_iso_or_equiv
_atom_site_adp_type
_atom_site_occupancy
_atom_site_symmetry_multiplicity
_atom_site_calc_flag
_atom_site_refinement_flags
Nd1 Nd 0.05950(3) 0.08945(3) 0.21843(2) 0.02766(11) Uani 1 1 d .
Nd2 Nd 0.16101(3) -0.22148(3) 0.33401(2) 0.02619(11) Uani 1 1 d .
Nd3 Nd 0.33248(3) 0.05316(3) 0.30042(2) 0.02742(11) Uani 1 1 d .
Cl1 Cl -0.09736(13) 0.02402(13) 0.31351(9) 0.0360(5) Uani 1 1 d .
Cl2 Cl 0.20272(14) -0.20492(12) 0.44808(9) 0.0347(5) Uani 1 1 d .
Cl3 Cl 0.21409(13) 0.20773(13) 0.33234(10) 0.0364(5) Uani 1 1 d .
O1 O -0.0589(4) 0.1893(3) 0.1914(2) 0.0362(14) Uani 1 1 d .
O2 O 0.0040(3) 0.0051(3) 0.1685(2) 0.0329(13) Uani 1 1 d .
O3 O 0.1203(3) -0.3519(3) 0.4074(2) 0.0324(13) Uani 1 1 d .
O4 O 0.3024(3) -0.3072(3) 0.3297(2) 0.0319(13) Uani 1 1 d .
O5 O 0.3947(4) 0.1747(3) 0.2277(2) 0.0393(14) Uani 1 1 d .
O6 O 0.4018(3) 0.1042(3) 0.3618(3) 0.0379(14) Uani 1 1 d .
O7 O 0.0350(4) 0.1821(3) 0.3008(2) 0.0384(14) Uani 1 1 d .
O8 O 0.0055(4) -0.1520(4) 0.3792(3) 0.0470(15) Uani 1 1 d .
O9 O 0.2206(4) -0.0013(3) 0.3998(2) 0.0366(14) Uani 1 1 d .
O10 O 0.1261(3) -0.0655(3) 0.2684(2) 0.0263(12) Uani 1 1 d .
O11 O 0.2574(3) -0.0857(3) 0.2964(2) 0.0272(12) Uani 1 1 d .
O12 O 0.2042(3) 0.0503(3) 0.2536(2) 0.0295(13) Uani 1 1 d .
N1 N 0.1873(4) 0.0558(4) 0.1149(3) 0.0360(17) Uani 1 1 d .
N2 N 0.1228(5) 0.2359(4) 0.1536(3) 0.0380(17) Uani 1 1 d .
N3 N -0.2346(5) 0.1651(4) 0.2248(3) 0.0378(17) Uani 1 1 d .
H3C H -0.1791 0.1414 0.2275 0.045 Uiso 1 1 calc R
N4 N -0.1634(5) -0.0470(4) 0.2078(3) 0.0388(17) Uani 1 1 d .
H4B H -0.1236 -0.0209 0.2174 0.047 Uiso 1 1 calc R
N5 N 0.2376(5) -0.2424(4) 0.2177(3) 0.0337(16) Uani 1 1 d .
N6 N 0.0566(4) -0.2982(4) 0.2972(3) 0.0358(17) Uani 1 1 d .
N7 N 0.1879(4) -0.4233(4) 0.5071(3) 0.0315(16) Uani 1 1 d .
H7A H 0.1809 -0.3742 0.4788 0.038 Uiso 1 1 calc R
N8 N 0.3861(5) -0.3601(4) 0.4235(3) 0.0378(17) Uani 1 1 d .
H8B H 0.3359 -0.3328 0.4131 0.045 Uiso 1 1 calc R
N9 N 0.4510(4) -0.0707(4) 0.3380(3) 0.0316(16) Uani 1 1 d .
N10 N 0.4476(5) 0.0003(5) 0.2013(3) 0.0396(18) Uani 1 1 d .
N11 N 0.3620(5) 0.3458(4) 0.2439(3) 0.0443(19) Uani 1 1 d .
H11B H 0.3448 0.2913 0.2584 0.053 Uiso 1 1 calc R
N12 N 0.3642(5) 0.2649(4) 0.3923(3) 0.0402(18) Uani 1 1 d .
H12A H 0.3502 0.2284 0.3724 0.048 Uiso 1 1 calc R
C1 C 0.2784(6) 0.0864(6) 0.1037(4) 0.046(2) Uani 1 1 d .
H1A H 0.3213 0.0630 0.0670 0.055 Uiso 1 1 calc R
H1B H 0.3018 0.0599 0.1414 0.055 Uiso 1 1 calc R
C2 C 0.2791(6) 0.1885(6) 0.0907(4) 0.050(3) Uani 1 1 d .
H2A H 0.3436 0.2021 0.0799 0.060 Uiso 1 1 calc R
H2B H 0.2558 0.2147 0.0529 0.060 Uiso 1 1 calc R
C3 C 0.2229(6) 0.2347(6) 0.1448(4) 0.050(3) Uani 1 1 d .
H3A H 0.2387 0.2030 0.1846 0.060 Uiso 1 1 calc R
H3B H 0.2388 0.2971 0.1357 0.060 Uiso 1 1 calc R
C4 C 0.0831(7) 0.3092(6) 0.1289(4) 0.045(2) Uani 1 1 d .
H4A H 0.1214 0.3559 0.1078 0.054 Uiso 1 1 calc R
C5 C -0.0115(6) 0.3301(5) 0.1289(4) 0.039(2) Uani 1 1 d .
C6 C -0.0362(7) 0.4155(6) 0.0970(4) 0.055(3) Uani 1 1 d .
H6A H 0.0094 0.4561 0.0777 0.065 Uiso 1 1 calc R
C7 C -0.1247(8) 0.4425(7) 0.0925(4) 0.071(4) Uani 1 1 d .
C8 C -0.1930(7) 0.3826(7) 0.1222(4) 0.063(3) Uani 1 1 d .
H8A H -0.2542 0.4000 0.1188 0.076 Uiso 1 1 calc R
C9 C -0.1701(6) 0.2963(5) 0.1569(4) 0.040(2) Uani 1 1 d .
C10 C -0.0788(6) 0.2700(5) 0.1604(3) 0.033(2) Uani 1 1 d .
C11 C -0.2431(6) 0.2427(6) 0.1886(4) 0.039(2) Uani 1 1 d .
H11A H -0.3023 0.2653 0.1830 0.047 Uiso 1 1 calc R
C12 C -0.1481(8) 0.5378(7) 0.0563(5) 0.121(6) Uani 1 1 d .
H12B H -0.1914 0.5726 0.0861 0.182 Uiso 1 1 calc R
H12C H -0.1760 0.5337 0.0231 0.182 Uiso 1 1 calc R
H12D H -0.0917 0.5676 0.0369 0.182 Uiso 1 1 calc R
C13 C -0.3134(6) 0.1140(6) 0.2620(4) 0.047(2) Uani 1 1 d .
H13A H -0.3707 0.1552 0.2637 0.056 Uiso 1 1 calc R
H13B H -0.3082 0.0929 0.3062 0.056 Uiso 1 1 calc R
C14 C -0.3220(5) 0.0333(5) 0.2364(4) 0.039(2) Uani 1 1 d .
H14A H -0.3122 0.0516 0.1898 0.047 Uiso 1 1 calc R
H14B H -0.3857 0.0167 0.2548 0.047 Uiso 1 1 calc R
C15 C -0.2557(6) -0.0496(6) 0.2499(4) 0.044(2) Uani 1 1 d .
H15A H -0.2519 -0.0575 0.2942 0.053 Uiso 1 1 calc R
H15B H -0.2815 -0.1029 0.2468 0.053 Uiso 1 1 calc R
C16 C -0.1365(6) -0.0806(5) 0.1574(4) 0.041(2) Uani 1 1 d .
H16A H -0.1798 -0.1109 0.1492 0.049 Uiso 1 1 calc R
C17 C -0.0488(6) -0.0774(5) 0.1126(4) 0.034(2) Uani 1 1 d .
C18 C -0.0296(6) -0.1205(5) 0.0595(4) 0.043(2) Uani 1 1 d .
H18A H -0.0759 -0.1514 0.0555 0.052 Uiso 1 1 calc R
C19 C 0.0532(6) -0.1189(6) 0.0140(4) 0.040(2) Uani 1 1 d .
C20 C 0.1162(6) -0.0723(6) 0.0217(4) 0.043(2) Uani 1 1 d .
H20A H 0.1735 -0.0700 -0.0097 0.051 Uiso 1 1 calc R
C21 C 0.1047(6) -0.0279(5) 0.0711(4) 0.0334(19) Uani 1 1 d .
C22 C 0.0210(6) -0.0303(5) 0.1189(4) 0.032(2) Uani 1 1 d .
C23 C 0.1812(6) 0.0140(5) 0.0735(4) 0.038(2) Uani 1 1 d .
H23A H 0.2349 0.0099 0.0393 0.045 Uiso 1 1 calc R
C24 C 0.0710(6) -0.1683(6) -0.0404(4) 0.056(3) Uani 1 1 d .
H24A H 0.1180 -0.1405 -0.0768 0.085 Uiso 1 1 calc R
H24B H 0.0140 -0.1650 -0.0527 0.085 Uiso 1 1 calc R
H24C H 0.0926 -0.2313 -0.0267 0.085 Uiso 1 1 calc R
C25 C 0.1834(6) -0.2011(5) 0.1716(4) 0.043(2) Uani 1 1 d .
H25A H 0.2236 -0.2006 0.1280 0.051 Uiso 1 1 calc R
H25B H 0.1623 -0.1380 0.1759 0.051 Uiso 1 1 calc R
C26 C 0.0998(6) -0.2501(5) 0.1806(4) 0.051(3) Uani 1 1 d .
H26A H 0.0723 -0.2247 0.1446 0.061 Uiso 1 1 calc R
H26B H 0.1207 -0.3142 0.1793 0.061 Uiso 1 1 calc R
C27 C 0.0263(6) -0.2439(5) 0.2425(4) 0.044(2) Uani 1 1 d .
H27A H 0.0121 -0.1805 0.2474 0.053 Uiso 1 1 calc R
H27B H -0.0307 -0.2651 0.2411 0.053 Uiso 1 1 calc R
C28 C 0.0286(6) -0.3774(5) 0.3169(4) 0.040(2) Uani 1 1 d .
H28A H -0.0105 -0.3920 0.2955 0.048 Uiso 1 1 calc R
C29 C 0.0503(5) -0.4456(5) 0.3676(4) 0.0294(19) Uani 1 1 d .
C30 C 0.0248(5) -0.5306(5) 0.3749(4) 0.034(2) Uani 1 1 d .
H30A H -0.0045 -0.5404 0.3455 0.041 Uiso 1 1 calc R
C31 C 0.0398(5) -0.6025(5) 0.4228(4) 0.0302(19) Uani 1 1 d .
C32 C 0.0834(5) -0.5879(5) 0.4635(4) 0.0302(19) Uani 1 1 d .
H32A H 0.0945 -0.6358 0.4966 0.036 Uiso 1 1 calc R
C33 C 0.1126(5) -0.5036(5) 0.4582(3) 0.0265(18) Uani 1 1 d .
C34 C 0.0969(5) -0.4305(5) 0.4109(4) 0.0291(18) Uani 1 1 d .
C35 C 0.1575(5) -0.4945(5) 0.5041(3) 0.0316(19) Uani 1 1 d .
H35A H 0.1654 -0.5464 0.5354 0.038 Uiso 1 1 calc R
C36 C 0.0081(5) -0.6938(5) 0.4297(4) 0.038(2) Uani 1 1 d .
H36A H 0.0613 -0.7358 0.4150 0.058 Uiso 1 1 calc R
H36B H -0.0353 -0.6880 0.4040 0.058 Uiso 1 1 calc R
H36C H -0.0223 -0.7163 0.4744 0.058 Uiso 1 1 calc R
C37 C 0.2335(6) -0.4197(5) 0.5553(4) 0.037(2) Uani 1 1 d .
H37A H 0.2080 -0.4627 0.5946 0.045 Uiso 1 1 calc R
H37B H 0.2194 -0.3588 0.5654 0.045 Uiso 1 1 calc R
C38 C 0.3359(6) -0.4410(5) 0.5353(4) 0.042(2) Uani 1 1 d .
H38A H 0.3496 -0.4952 0.5162 0.050 Uiso 1 1 calc R
H38B H 0.3587 -0.4562 0.5738 0.050 Uiso 1 1 calc R
C39 C 0.3886(6) -0.3681(6) 0.4889(4) 0.044(2) Uani 1 1 d .
H39A H 0.3632 -0.3101 0.5023 0.053 Uiso 1 1 calc R
H39B H 0.4535 -0.3797 0.4907 0.053 Uiso 1 1 calc R
C40 C 0.4517(6) -0.3898(5) 0.3793(4) 0.040(2) Uani 1 1 d .
H40A H 0.5049 -0.4206 0.3912 0.048 Uiso 1 1 calc R
C41 C 0.4524(6) -0.3812(5) 0.3144(4) 0.035(2) Uani 1 1 d .
C42 C 0.5331(6) -0.4141(5) 0.2740(5) 0.046(2) Uani 1 1 d .
H42A H 0.5837 -0.4413 0.2905 0.056 Uiso 1 1 calc R
C43 C 0.5403(6) -0.4076(6) 0.2097(5) 0.051(3) Uani 1 1 d .
C44 C 0.4667(6) -0.3646(5) 0.1886(4) 0.048(2) Uani 1 1 d .
H44A H 0.4712 -0.3578 0.1447 0.057 Uiso 1 1 calc R
C45 C 0.3857(6) -0.3299(5) 0.2266(4) 0.035(2) Uani 1 1 d .
C46 C 0.3757(6) -0.3372(5) 0.2921(4) 0.0303(19) Uani 1 1 d .
C47 C 0.3156(6) -0.2835(5) 0.1953(4) 0.037(2) Uani 1 1 d .
H47A H 0.3303 -0.2839 0.1511 0.045 Uiso 1 1 calc R
C48 C 0.6278(7) -0.4413(7) 0.1666(5) 0.076(3) Uani 1 1 d .
H48A H 0.6137 -0.4625 0.1328 0.113 Uiso 1 1 calc R
H48B H 0.6595 -0.4909 0.1910 0.113 Uiso 1 1 calc R
H48C H 0.6675 -0.3926 0.1476 0.113 Uiso 1 1 calc R
C49 C 0.4563(5) -0.1571(5) 0.3178(4) 0.040(2) Uani 1 1 d .
H49A H 0.3932 -0.1732 0.3258 0.048 Uiso 1 1 calc R
H49B H 0.4887 -0.2049 0.3439 0.048 Uiso 1 1 calc R
C50 C 0.5058(5) -0.1538(5) 0.2484(4) 0.044(2) Uani 1 1 d .
H50A H 0.5191 -0.2159 0.2406 0.053 Uiso 1 1 calc R
H50B H 0.5655 -0.1298 0.2397 0.053 Uiso 1 1 calc R
C51 C 0.4551(5) -0.0979(5) 0.2012(4) 0.042(2) Uani 1 1 d .
H51A H 0.4880 -0.1086 0.1580 0.051 Uiso 1 1 calc R
H51B H 0.3926 -0.1170 0.2120 0.051 Uiso 1 1 calc R
C52 C 0.5047(5) 0.0447(6) 0.1541(4) 0.040(2) Uani 1 1 d .
H52A H 0.5434 0.0111 0.1239 0.048 Uiso 1 1 calc R
C53 C 0.5174(6) 0.1390(6) 0.1411(4) 0.038(2) Uani 1 1 d .
C54 C 0.5877(6) 0.1696(6) 0.0896(4) 0.049(2) Uani 1 1 d .
H54A H 0.6238 0.1277 0.0647 0.059 Uiso 1 1 calc R
C55 C 0.6090(7) 0.2577(7) 0.0718(4) 0.057(3) Uani 1 1 d .
C56 C 0.5557(7) 0.3162(6) 0.1077(4) 0.055(3) Uani 1 1 d .
H56A H 0.5683 0.3772 0.0963 0.066 Uiso 1 1 calc R
C57 C 0.4834(6) 0.2908(6) 0.1605(4) 0.044(2) Uani 1 1 d .
C58 C 0.4630(6) 0.1997(6) 0.1785(4) 0.036(2) Uani 1 1 d .
C59 C 0.4303(6) 0.3576(6) 0.1959(5) 0.049(2) Uani 1 1 d .
H59A H 0.4486 0.4166 0.1816 0.059 Uiso 1 1 calc R
C60 C 0.6886(7) 0.2894(7) 0.0120(5) 0.080(3) Uani 1 1 d .
H60A H 0.6644 0.3093 -0.0253 0.121 Uiso 1 1 calc R
H60B H 0.7368 0.2395 0.0051 0.121 Uiso 1 1 calc R
H60C H 0.7145 0.3392 0.0190 0.121 Uiso 1 1 calc R
C61 C 0.3099(6) 0.4172(6) 0.2766(4) 0.051(2) Uani 1 1 d .
H61A H 0.2439 0.4077 0.2900 0.061 Uiso 1 1 calc R
H61B H 0.3169 0.4753 0.2463 0.061 Uiso 1 1 calc R
C62 C 0.3390(6) 0.4231(5) 0.3348(5) 0.054(3) Uani 1 1 d .
H62A H 0.4069 0.4205 0.3229 0.065 Uiso 1 1 calc R
H62B H 0.3143 0.4826 0.3458 0.065 Uiso 1 1 calc R
C63 C 0.3096(6) 0.3521(6) 0.3940(4) 0.049(3) Uani 1 1 d .
H63A H 0.3135 0.3741 0.4312 0.058 Uiso 1 1 calc R
H63B H 0.2444 0.3438 0.4003 0.058 Uiso 1 1 calc R
C64 C 0.4324(6) 0.2376(6) 0.4182(4) 0.038(2) Uani 1 1 d .
H64A H 0.4475 0.2783 0.4388 0.046 Uiso 1 1 calc R
C65 C 0.4862(5) 0.1533(5) 0.4188(4) 0.034(2) Uani 1 1 d .
C66 C 0.5587(6) 0.1367(6) 0.4464(4) 0.038(2) Uani 1 1 d .
H66A H 0.5705 0.1821 0.4644 0.046 Uiso 1 1 calc R
C67 C 0.6139(6) 0.0574(6) 0.4487(4) 0.039(2) Uani 1 1 d .
C68 C 0.5928(5) -0.0083(5) 0.4236(4) 0.039(2) Uani 1 1 d .
H68A H 0.6286 -0.0649 0.4264 0.047 Uiso 1 1 calc R
C69 C 0.5213(5) 0.0048(5) 0.3943(3) 0.0307(19) Uani 1 1 d .
C70 C 0.4671(5) 0.0879(5) 0.3901(4) 0.0300(19) Uani 1 1 d .
C71 C 0.5076(5) -0.0699(5) 0.3705(4) 0.036(2) Uani 1 1 d .
H71A H 0.5443 -0.1246 0.3799 0.044 Uiso 1 1 calc R
C72 C 0.6957(6) 0.0412(6) 0.4756(4) 0.055(3) Uani 1 1 d .
H72A H 0.6970 0.0921 0.4946 0.082 Uiso 1 1 calc R
H72B H 0.7523 0.0348 0.4415 0.082 Uiso 1 1 calc R
H72C H 0.6911 -0.0138 0.5083 0.082 Uiso 1 1 calc R
C80 C 0.1963(5) -0.0342(5) 0.2726(3) 0.0245(17) Uani 1 1 d .
Cl10 Cl -0.29734(17) -0.1776(2) 0.09155(12) 0.0619(7) Uani 1 1 d D
O101 O -0.3768(4) -0.1982(6) 0.0804(4) 0.122(3) Uani 1 1 d D
O102 O -0.2930(5) -0.2200(5) 0.1554(3) 0.100(3) Uani 1 1 d D
O103 O -0.3013(5) -0.0829(4) 0.0873(3) 0.089(2) Uani 1 1 d D
O104 O -0.2164(4) -0.2065(5) 0.0477(3) 0.082(2) Uani 1 1 d D
Cl20 Cl 0.63818(17) 0.35180(17) 0.32270(12) 0.0545(6) Uani 1 1 d D
O201 O 0.6979(4) 0.4193(4) 0.2953(3) 0.076(2) Uani 1 1 d D
O202 O 0.6892(5) 0.2716(4) 0.3452(3) 0.090(2) Uani 1 1 d D
O203 O 0.5978(4) 0.3372(5) 0.2768(3) 0.084(2) Uani 1 1 d D
O204 O 0.5657(4) 0.3797(4) 0.3737(3) 0.066(2) Uani 1 1 d D
Cl30 Cl 0.30855(18) -0.70422(15) 0.60177(12) 0.0502(6) Uani 1 1 d D
O301 O 0.3731(7) -0.6712(6) 0.5518(4) 0.200(6) Uani 1 1 d D
O302 O 0.3395(7) -0.7184(7) 0.6549(5) 0.207(6) Uani 1 1 d D
O303 O 0.2918(5) -0.7873(4) 0.5986(5) 0.139(4) Uani 1 1 d D
O304 O 0.2291(5) -0.6480(5) 0.6133(4) 0.124(3) Uani 1 1 d D
Cl40 Cl 0.2198(3) 0.5120(2) 0.12530(18) 0.0941(11) Uani 1 1 d D
O401 O 0.1751(7) 0.4597(7) 0.1810(4) 0.163(5) Uani 1 1 d D
O402 O 0.2740(7) 0.4604(6) 0.0811(4) 0.170(5) Uani 1 1 d D
O403 O 0.2773(6) 0.5647(5) 0.1365(4) 0.122(3) Uani 1 1 d D
O404 O 0.1543(7) 0.5685(7) 0.0962(5) 0.193(5) Uani 1 1 d D
WA1 O -0.0591(4) 0.1016(3) 0.4405(2) 0.0475(16) Uani 1 1 d .
WA2 O 0.0956(4) 0.0722(3) 0.4903(3) 0.0497(16) Uani 1 1 d .
WA3 O -0.1491(4) -0.2079(4) 0.4667(3) 0.0648(19) Uani 1 1 d .
WA4 O -0.0997(5) 0.3199(6) 0.3038(4) 0.108(3) Uani 1 1 d .
WA5 O -0.0536(7) -0.5085(6) 0.2367(5) 0.151(4) Uani 1 1 d .
WA6 O -0.1787(6) -0.3424(6) 0.2281(4) 0.126(3) Uani 1 1 d .
WA7 O 0.4791(11) 0.5327(8) 0.0563(7) 0.256(8) Uani 1 1 d .

loop_
_atom_site_aniso_label
_atom_site_aniso_U_11
_atom_site_aniso_U_22
_atom_site_aniso_U_33
_atom_site_aniso_U_23
_atom_site_aniso_U_13
_atom_site_aniso_U_12
Nd1 0.0368(3) 0.0270(2) 0.0260(2) -0.00608(19) -0.0168(2) -0.0054(2)
Nd2 0.0312(3) 0.0218(2) 0.0310(3) -0.00603(19) -0.0148(2) -0.00438(19)
Nd3 0.0278(3) 0.0259(2) 0.0349(3) -0.0087(2) -0.0142(2) -0.00578(19)
Cl1 0.0347(12) 0.0416(12) 0.0330(12) -0.0052(9) -0.0130(10) -0.0035(10)
Cl2 0.0507(13) 0.0259(10) 0.0340(12) -0.0059(9) -0.0194(10) -0.0074(9)
Cl3 0.0331(12) 0.0316(11) 0.0514(14) -0.0154(10) -0.0158(10) -0.0041(9)
O1 0.047(4) 0.029(3) 0.040(3) -0.005(3) -0.024(3) -0.006(3)
O2 0.043(3) 0.036(3) 0.026(3) -0.013(3) -0.014(3) -0.006(3)
O3 0.044(3) 0.028(3) 0.036(3) -0.006(3) -0.022(3) -0.010(3)
O4 0.034(3) 0.034(3) 0.032(3) -0.010(3) -0.013(3) -0.001(3)
O5 0.042(4) 0.031(3) 0.041(4) -0.010(3) -0.001(3) -0.007(3)
O6 0.037(3) 0.033(3) 0.055(4) -0.013(3) -0.027(3) -0.001(3)
O7 0.050(4) 0.043(3) 0.036(3) -0.020(3) -0.022(3) -0.004(3)
O8 0.038(4) 0.046(4) 0.050(4) 0.005(3) -0.013(3) -0.001(3)
O9 0.049(4) 0.032(3) 0.034(3) -0.007(3) -0.015(3) -0.013(3)
O10 0.032(3) 0.020(3) 0.034(3) -0.004(2) -0.017(3) -0.008(2)
O11 0.031(3) 0.026(3) 0.032(3) -0.010(2) -0.017(3) -0.001(2)
O12 0.039(3) 0.024(3) 0.036(3) -0.004(2) -0.022(3) -0.010(3)
N1 0.037(4) 0.043(4) 0.028(4) -0.003(3) -0.010(3) -0.009(3)
N2 0.049(5) 0.039(4) 0.036(4) -0.005(3) -0.024(4) -0.016(4)
N3 0.037(4) 0.040(4) 0.038(4) -0.017(4) -0.007(4) 0.002(3)
N4 0.045(5) 0.039(4) 0.041(4) -0.009(4) -0.020(4) -0.011(4)
N5 0.045(5) 0.027(4) 0.033(4) -0.007(3) -0.016(4) -0.002(3)
N6 0.041(4) 0.034(4) 0.042(4) -0.004(3) -0.026(4) -0.006(3)
N7 0.041(4) 0.021(3) 0.033(4) -0.002(3) -0.013(3) -0.003(3)
N8 0.032(4) 0.032(4) 0.053(5) -0.001(4) -0.023(4) -0.003(3)
N9 0.031(4) 0.020(3) 0.049(4) -0.006(3) -0.020(3) -0.002(3)
N10 0.033(4) 0.046(5) 0.045(5) -0.015(4) -0.015(4) -0.004(4)
N11 0.052(5) 0.028(4) 0.054(5) -0.003(4) -0.015(4) -0.011(4)
N12 0.045(5) 0.030(4) 0.054(5) -0.023(4) -0.012(4) -0.008(3)
C1 0.047(6) 0.064(7) 0.032(5) -0.010(5) -0.013(4) -0.014(5)
C2 0.042(6) 0.065(7) 0.046(6) 0.009(5) -0.022(5) -0.022(5)
C3 0.066(7) 0.038(5) 0.055(6) 0.009(5) -0.034(5) -0.023(5)
C4 0.071(7) 0.030(5) 0.039(6) -0.003(4) -0.015(5) -0.026(5)
C5 0.056(6) 0.035(5) 0.029(5) -0.014(4) -0.011(5) 0.000(5)
C6 0.075(8) 0.034(5) 0.034(6) -0.002(4) 0.005(5) 0.012(5)
C7 0.087(9) 0.047(7) 0.036(6) 0.008(5) 0.022(6) 0.019(6)
C8 0.061(7) 0.069(7) 0.038(6) -0.008(5) -0.001(5) 0.028(6)
C9 0.056(6) 0.036(5) 0.025(5) -0.015(4) -0.010(4) 0.015(5)
C10 0.055(6) 0.029(5) 0.023(5) -0.011(4) -0.019(4) 0.003(4)
C11 0.033(5) 0.053(6) 0.028(5) -0.011(4) -0.008(4) 0.009(5)
C12 0.095(9) 0.075(8) 0.094(9) 0.054(7) 0.041(8) 0.050(7)
C13 0.033(5) 0.053(6) 0.054(6) -0.008(5) -0.011(5) -0.008(5)
C14 0.022(5) 0.053(6) 0.051(6) -0.015(5) -0.014(4) -0.011(4)
C15 0.037(6) 0.054(6) 0.044(6) -0.004(5) -0.011(5) -0.019(5)
C16 0.045(6) 0.034(5) 0.058(6) -0.013(5) -0.033(5) -0.003(4)
C17 0.048(6) 0.030(5) 0.035(5) -0.008(4) -0.025(4) -0.003(4)
C18 0.063(7) 0.037(5) 0.047(6) -0.012(4) -0.037(5) -0.005(5)
C19 0.052(6) 0.045(5) 0.033(5) -0.018(4) -0.026(5) 0.006(5)
C20 0.045(6) 0.052(6) 0.031(5) -0.008(4) -0.016(4) 0.007(5)
C21 0.036(5) 0.038(5) 0.031(5) -0.012(4) -0.015(4) 0.002(4)
C22 0.048(6) 0.023(4) 0.034(5) -0.005(4) -0.024(4) -0.001(4)
C23 0.035(5) 0.048(5) 0.028(5) -0.008(4) -0.007(4) 0.000(4)
C24 0.078(7) 0.063(6) 0.046(6) -0.030(5) -0.033(5) 0.006(6)
C25 0.068(7) 0.037(5) 0.028(5) -0.006(4) -0.022(5) 0.001(5)
C26 0.089(8) 0.030(5) 0.054(6) -0.017(4) -0.049(6) 0.007(5)
C27 0.056(6) 0.028(5) 0.055(6) 0.000(4) -0.031(5) -0.007(4)
C28 0.045(6) 0.041(5) 0.046(6) -0.012(4) -0.024(5) -0.014(4)
C29 0.038(5) 0.020(4) 0.033(5) -0.002(4) -0.014(4) -0.005(4)
C30 0.030(5) 0.039(5) 0.040(5) -0.017(4) -0.010(4) -0.003(4)
C31 0.030(5) 0.023(4) 0.037(5) -0.008(4) -0.002(4) -0.008(4)
C32 0.032(5) 0.020(4) 0.035(5) -0.001(4) -0.005(4) -0.003(4)
C33 0.021(4) 0.028(4) 0.028(4) -0.009(4) 0.000(3) -0.003(3)
C34 0.030(5) 0.026(4) 0.030(5) -0.007(4) -0.004(4) -0.006(4)
C35 0.039(5) 0.024(4) 0.029(5) -0.002(4) -0.009(4) 0.001(4)
C36 0.042(5) 0.029(5) 0.041(5) -0.012(4) 0.001(4) -0.009(4)
C37 0.060(6) 0.028(5) 0.035(5) -0.006(4) -0.027(5) -0.011(4)
C38 0.052(6) 0.037(5) 0.046(6) -0.008(4) -0.030(5) -0.005(5)
C39 0.044(6) 0.056(6) 0.045(6) -0.013(5) -0.030(5) -0.004(5)
C40 0.025(5) 0.028(5) 0.069(7) -0.003(5) -0.020(5) -0.004(4)
C41 0.040(5) 0.022(4) 0.043(6) -0.008(4) -0.012(4) -0.002(4)
C42 0.043(6) 0.030(5) 0.067(7) -0.013(5) -0.013(5) -0.003(4)
C43 0.036(6) 0.036(5) 0.070(7) -0.016(5) 0.000(5) 0.008(4)
C44 0.053(6) 0.040(5) 0.047(6) -0.019(5) -0.004(5) 0.001(5)
C45 0.039(5) 0.022(4) 0.045(6) -0.008(4) -0.011(4) -0.004(4)
C46 0.035(5) 0.022(4) 0.035(5) -0.006(4) -0.010(4) -0.007(4)
C47 0.050(6) 0.036(5) 0.028(5) -0.015(4) -0.002(4) -0.015(4)
C48 0.066(8) 0.078(8) 0.069(8) -0.031(6) 0.002(6) 0.015(6)
C49 0.036(5) 0.024(4) 0.071(7) -0.011(4) -0.031(5) -0.002(4)
C50 0.030(5) 0.034(5) 0.074(7) -0.028(5) -0.010(5) 0.001(4)
C51 0.031(5) 0.050(6) 0.056(6) -0.031(5) -0.008(5) -0.010(4)
C52 0.025(5) 0.054(6) 0.049(6) -0.021(5) -0.021(4) 0.008(4)
C53 0.040(5) 0.046(6) 0.028(5) -0.001(4) -0.014(4) -0.004(4)
C54 0.049(6) 0.054(6) 0.044(6) -0.012(5) -0.010(5) -0.002(5)
C55 0.058(7) 0.066(7) 0.042(6) 0.013(5) -0.020(5) -0.020(6)
C56 0.061(7) 0.046(6) 0.049(6) 0.004(5) -0.007(5) -0.017(5)
C57 0.049(6) 0.038(5) 0.037(5) 0.005(4) -0.008(5) -0.008(5)
C58 0.034(5) 0.042(5) 0.032(5) -0.008(4) -0.006(4) -0.006(4)
C59 0.044(6) 0.039(6) 0.065(7) 0.006(5) -0.017(5) -0.019(5)
C60 0.079(8) 0.078(8) 0.065(8) 0.009(6) -0.005(7) -0.013(7)
C61 0.048(6) 0.036(5) 0.066(7) -0.008(5) -0.009(5) -0.006(5)
C62 0.050(6) 0.031(5) 0.089(8) -0.027(5) -0.014(6) -0.011(5)
C63 0.042(6) 0.048(6) 0.072(7) -0.044(5) -0.016(5) 0.003(5)
C64 0.037(5) 0.045(5) 0.041(5) -0.015(4) -0.011(4) -0.019(4)
C65 0.036(5) 0.032(5) 0.040(5) -0.012(4) -0.015(4) -0.006(4)
C66 0.045(6) 0.053(6) 0.030(5) -0.010(4) -0.017(4) -0.024(5)
C67 0.043(6) 0.055(6) 0.029(5) 0.000(4) -0.026(4) -0.013(5)
C68 0.045(6) 0.035(5) 0.038(5) 0.000(4) -0.022(4) -0.001(4)
C69 0.035(5) 0.037(5) 0.027(5) -0.007(4) -0.015(4) -0.010(4)
C70 0.032(5) 0.030(5) 0.031(5) -0.002(4) -0.012(4) -0.010(4)
C71 0.031(5) 0.024(4) 0.056(6) 0.002(4) -0.021(4) -0.002(4)
C72 0.060(7) 0.071(7) 0.054(6) -0.019(5) -0.037(5) -0.013(5)
C80 0.023(4) 0.034(5) 0.018(4) -0.003(3) -0.004(3) -0.010(4)
Cl10 0.0480(16) 0.096(2) 0.0470(16) -0.0257(16) -0.0070(13) -0.0157(15)
O101 0.050(5) 0.194(10) 0.155(8) -0.100(7) -0.025(5) -0.015(6)
O102 0.143(8) 0.108(7) 0.049(5) -0.015(4) -0.012(5) -0.043(6)
O103 0.074(6) 0.078(6) 0.109(7) -0.010(5) -0.025(5) 0.001(5)
O104 0.055(5) 0.136(7) 0.057(5) -0.045(5) 0.001(4) -0.006(5)
Cl20 0.0527(16) 0.0542(16) 0.0572(17) -0.0183(13) -0.0082(14) -0.0081(13)
O201 0.053(5) 0.061(5) 0.096(6) 0.004(4) -0.006(4) -0.012(4)
O202 0.102(6) 0.063(5) 0.101(6) -0.004(4) -0.035(5) -0.001(5)
O203 0.079(5) 0.116(6) 0.075(5) -0.059(5) -0.025(4) 0.007(5)
O204 0.051(4) 0.093(5) 0.060(5) -0.041(4) 0.006(4) -0.024(4)
Cl30 0.0596(17) 0.0372(14) 0.0608(17) -0.0087(12) -0.0286(14) -0.0021(12)
O301 0.292(15) 0.116(8) 0.128(9) -0.060(7) 0.114(10) -0.103(9)
O302 0.209(12) 0.251(14) 0.216(13) -0.122(11) -0.158(11) 0.125(11)
O303 0.102(7) 0.040(5) 0.290(13) -0.037(6) -0.076(8) -0.004(5)
O304 0.108(7) 0.066(6) 0.187(10) -0.008(6) -0.058(7) 0.034(5)
Cl40 0.130(3) 0.064(2) 0.103(3) -0.018(2) -0.037(3) -0.038(2)
O401 0.242(12) 0.202(11) 0.070(7) -0.001(7) -0.032(7) -0.153(10)
O402 0.226(13) 0.113(8) 0.158(10) -0.082(8) 0.025(9) -0.040(8)
O403 0.165(9) 0.101(7) 0.132(8) -0.010(6) -0.063(7) -0.082(6)
O404 0.225(13) 0.169(11) 0.228(13) -0.023(10) -0.155(12) 0.013(10)
WA1 0.067(4) 0.037(3) 0.041(4) -0.007(3) -0.019(3) -0.006(3)
WA2 0.072(4) 0.034(3) 0.048(4) -0.014(3) -0.020(3) -0.006(3)
WA3 0.072(5) 0.046(4) 0.079(5) -0.008(4) -0.027(4) -0.008(4)
WA4 0.075(5) 0.164(8) 0.123(7) -0.106(6) -0.058(5) 0.045(5)
WA5 0.219(11) 0.129(8) 0.178(9) -0.096(7) -0.138(9) 0.035(8)
WA6 0.101(7) 0.167(9) 0.125(8) -0.054(7) -0.031(6) -0.012(6)
WA7 0.41(2) 0.174(12) 0.277(15) -0.101(11) -0.261(16) 0.119(13)

loop_
_atom_type_symbol
_atom_type_description
_atom_type_scat_dispersion_real
_atom_type_scat_dispersion_imag
_atom_type_scat_source
C C 0.0033 0.0016 'International Tables Vol C Tables 4.2.6.8 and 6.1.1.4'
H H 0.0000 0.0000 'International Tables Vol C Tables 4.2.6.8 and 6.1.1.4'
N N 0.0061 0.0033 'International Tables Vol C Tables 4.2.6.8 and 6.1.1.4'
O O 0.0106 0.0060 'International Tables Vol C Tables 4.2.6.8 and 6.1.1.4'
Cl Cl 0.1484 0.1585 'International Tables Vol C Tables 4.2.6.8 and 6.1.1.4'
Nd Nd -0.1943 3.0179 'International Tables Vol C Tables 4.2.6.8 and 6.1.1.4'

loop_
_geom_angle_atom_site_label_1
_geom_angle_atom_site_label_2
_geom_angle_atom_site_label_3
_geom_angle
O2 Nd1 O1 79.94(17)
O2 Nd1 O7 150.65(17)
O1 Nd1 O7 82.28(17)
O2 Nd1 O12 126.03(16)
O1 Nd1 O12 152.81(16)
O7 Nd1 O12 76.65(16)
O2 Nd1 N2 118.01(18)
O1 Nd1 N2 70.8(2)
O7 Nd1 N2 77.03(18)
O12 Nd1 N2 87.73(18)
O2 Nd1 O10 82.58(16)
O1 Nd1 O10 152.70(16)
O7 Nd1 O10 103.98(15)
O12 Nd1 O10 51.75(14)
N2 Nd1 O10 136.40(19)
O2 Nd1 N1 70.36(19)
O1 Nd1 N1 110.54(18)
O7 Nd1 N1 138.34(19)
O12 Nd1 N1 76.11(17)
N2 Nd1 N1 71.0(2)
O10 Nd1 N1 82.69(17)
O2 Nd1 Cl1 76.88(13)
O1 Nd1 Cl1 77.76(13)
O7 Nd1 Cl1 76.66(13)
O12 Nd1 Cl1 113.13(12)
N2 Nd1 Cl1 141.14(17)
O10 Nd1 Cl1 77.96(11)
N1 Nd1 Cl1 143.72(15)
O3 Nd2 O4 77.50(17)
O3 Nd2 O8 87.25(17)
O4 Nd2 O8 159.52(17)
O3 Nd2 N6 70.62(18)
O4 Nd2 N6 110.59(19)
O8 Nd2 N6 76.2(2)
O3 Nd2 O10 153.82(16)
O4 Nd2 O10 128.60(16)
O8 Nd2 O10 67.89(16)
N6 Nd2 O10 94.63(17)
O3 Nd2 O11 148.61(15)
O4 Nd2 O11 84.63(16)
O8 Nd2 O11 102.37(16)
N6 Nd2 O11 140.54(17)
O10 Nd2 O11 51.17(14)
O3 Nd2 N5 115.43(18)
O4 Nd2 N5 71.12(18)
O8 Nd2 N5 128.57(19)
N6 Nd2 N5 70.2(2)
O10 Nd2 N5 77.14(17)
O11 Nd2 N5 81.88(17)
O3 Nd2 Cl2 74.32(12)
O4 Nd2 Cl2 76.57(12)
O8 Nd2 Cl2 86.28(13)
N6 Nd2 Cl2 141.27(15)
O10 Nd2 Cl2 110.52(11)
O11 Nd2 Cl2 76.56(11)
N5 Nd2 Cl2 142.49(15)
O6 Nd3 O5 80.68(18)
O6 Nd3 O9 86.18(17)
O5 Nd3 O9 147.65(17)
O6 Nd3 O12 154.10(17)
O5 Nd3 O12 96.38(17)
O9 Nd3 O12 82.84(16)
O6 Nd3 N9 69.98(18)
O5 Nd3 N9 114.90(19)
O9 Nd3 N9 87.50(18)
O12 Nd3 N9 132.52(17)
O6 Nd3 N10 113.66(19)
O5 Nd3 N10 69.8(2)
O9 Nd3 N10 142.16(19)
O12 Nd3 N10 88.85(18)
N9 Nd3 N10 71.3(2)
O6 Nd3 O11 141.93(16)
O5 Nd3 O11 135.92(16)
O9 Nd3 O11 66.81(15)
O12 Nd3 O11 51.47(14)
N9 Nd3 O11 82.04(16)
N10 Nd3 O11 79.17(18)
O6 Nd3 Cl3 76.70(13)
O5 Nd3 Cl3 73.54(13)
O9 Nd3 Cl3 74.72(12)
O12 Nd3 Cl3 77.79(12)
N9 Nd3 Cl3 143.11(14)
N10 Nd3 Cl3 139.19(16)
O11 Nd3 Cl3 117.98(11)
C10 O1 Nd1 143.8(5)
C22 O2 Nd1 144.9(5)
C34 O3 Nd2 140.8(5)
C46 O4 Nd2 144.0(5)
C58 O5 Nd3 144.5(5)
C70 O6 Nd3 145.7(5)
C80 O10 Nd2 94.1(4)
C80 O10 Nd1 92.9(4)
Nd2 O10 Nd1 168.7(2)
C80 O11 Nd2 93.2(4)
C80 O11 Nd3 91.0(4)
Nd2 O11 Nd3 160.0(2)
C80 O12 Nd3 96.6(4)
C80 O12 Nd1 96.2(4)
Nd3 O12 Nd1 163.1(2)
C23 N1 C1 114.8(7)
C23 N1 Nd1 128.3(6)
C1 N1 Nd1 116.9(5)
C4 N2 C3 115.7(7)
C4 N2 Nd1 131.2(6)
C3 N2 Nd1 113.1(5)
C11 N3 C13 123.2(7)
C16 N4 C15 123.7(7)
C47 N5 C25 115.9(7)
C47 N5 Nd2 128.5(5)
C25 N5 Nd2 115.6(5)
C28 N6 C27 115.0(6)
C28 N6 Nd2 131.2(5)
C27 N6 Nd2 113.8(5)
C35 N7 C37 123.1(6)
C40 N8 C39 125.4(7)
C71 N9 C49 114.4(6)
C71 N9 Nd3 130.9(5)
C49 N9 Nd3 114.7(4)
C52 N10 C51 114.4(7)
C52 N10 Nd3 129.7(6)
C51 N10 Nd3 115.7(5)
C59 N11 C61 123.8(8)
C64 N12 C63 124.4(7)
N1 C1 C2 114.7(7)
C3 C2 C1 115.7(7)
N2 C3 C2 111.6(7)
N2 C4 C5 128.5(8)
C6 C5 C10 120.2(9)
C6 C5 C4 116.5(9)
C10 C5 C4 123.3(8)
C7 C6 C5 121.8(10)
C6 C7 C8 119.1(9)
C6 C7 C12 119.6(10)
C8 C7 C12 121.3(10)
C7 C8 C9 120.1(9)
C10 C9 C11 123.5(8)
C10 C9 C8 119.7(9)
C11 C9 C8 116.7(8)
O1 C10 C9 118.5(8)
O1 C10 C5 122.4(8)
C9 C10 C5 119.1(8)
N3 C11 C9 124.3(8)
N3 C13 C14 115.0(7)
C13 C14 C15 115.5(7)
N4 C15 C14 114.9(7)
N4 C16 C17 126.9(8)
C16 C17 C18 119.5(7)
C16 C17 C22 121.4(7)
C18 C17 C22 119.1(8)
C19 C18 C17 122.5(8)
C20 C19 C18 116.0(8)
C20 C19 C24 123.7(9)
C18 C19 C24 120.4(8)
C19 C20 C21 126.2(8)
C20 C21 C22 118.6(7)
C20 C21 C23 118.6(8)
C22 C21 C23 122.6(7)
O2 C22 C21 124.1(7)
O2 C22 C17 118.3(8)
C21 C22 C17 117.5(7)
N1 C23 C21 129.5(8)
N5 C25 C26 113.1(6)
C27 C26 C25 113.8(7)
N6 C27 C26 111.2(7)
N6 C28 C29 127.1(7)
C30 C29 C28 117.8(7)
C30 C29 C34 118.6(7)
C28 C29 C34 123.6(7)
C29 C30 C31 123.8(7)
C32 C31 C30 117.4(7)
C32 C31 C36 121.0(7)
C30 C31 C36 121.6(7)
C31 C32 C33 121.7(7)
C34 C33 C32 121.5(7)
C34 C33 C35 120.9(7)
C32 C33 C35 117.6(7)
O3 C34 C33 121.7(7)
O3 C34 C29 121.4(7)
C33 C34 C29 116.9(7)
N7 C35 C33 126.4(7)
N7 C37 C38 113.7(6)
C37 C38 C39 115.8(7)
N8 C39 C38 114.2(6)
N8 C40 C41 126.8(8)
C42 C41 C46 122.1(8)
C42 C41 C40 117.0(8)
C46 C41 C40 120.8(8)
C43 C42 C41 120.9(8)
C44 C43 C42 116.5(8)
C44 C43 C48 122.9(9)
C42 C43 C48 120.4(9)
C43 C44 C45 124.6(9)
C44 C45 C46 120.1(8)
C44 C45 C47 116.9(8)
C46 C45 C47 123.0(8)
O4 C46 C45 123.0(7)
O4 C46 C41 121.4(7)
C45 C46 C41 115.7(8)
N5 C47 C45 130.1(8)
N9 C49 C50 112.9(6)
C49 C50 C51 115.9(7)
N10 C51 C50 111.8(6)
N10 C52 C53 128.3(8)
C54 C53 C58 119.0(8)
C54 C53 C52 117.5(8)
C58 C53 C52 123.6(8)
C53 C54 C55 124.1(9)
C56 C55 C54 116.7(9)
C56 C55 C60 121.1(9)
C54 C55 C60 122.1(10)
C55 C56 C57 122.8(9)
C56 C57 C58 119.7(9)
C56 C57 C59 119.1(8)
C58 C57 C59 121.3(8)
O5 C58 C53 121.7(8)
O5 C58 C57 120.5(8)
C53 C58 C57 117.7(8)
N11 C59 C57 126.8(8)
N11 C61 C62 114.3(7)
C63 C62 C61 116.9(7)
N12 C63 C62 114.4(7)
N12 C64 C65 126.4(7)
C66 C65 C64 118.9(7)
C66 C65 C70 120.7(7)
C64 C65 C70 120.4(7)
C67 C66 C65 122.5(7)
C66 C67 C68 117.1(7)
C66 C67 C72 122.4(8)
C68 C67 C72 120.5(8)
C67 C68 C69 123.1(8)
C68 C69 C70 119.3(7)
C68 C69 C71 116.8(7)
C70 C69 C71 123.9(7)
O6 C70 C69 121.6(7)
O6 C70 C65 121.2(7)
C69 C70 C65 117.2(7)
N9 C71 C69 127.3(7)
O11 C80 O10 120.9(7)
O11 C80 O12 119.9(6)
O10 C80 O12 119.2(7)
O101 Cl10 O104 111.6(4)
O101 Cl10 O103 110.1(5)
O104 Cl10 O103 109.3(4)
O101 Cl10 O102 109.8(5)
O104 Cl10 O102 109.1(4)
O103 Cl10 O102 106.8(4)
O201 Cl20 O202 108.7(4)
O201 Cl20 O203 110.0(4)
O202 Cl20 O203 109.9(4)
O201 Cl20 O204 109.5(4)
O202 Cl20 O204 110.7(4)
O203 Cl20 O204 108.0(4)
O301 Cl30 O304 113.9(6)
O301 Cl30 O303 111.6(5)
O304 Cl30 O303 111.4(5)
O301 Cl30 O302 109.1(7)
O304 Cl30 O302 105.8(5)
O303 Cl30 O302 104.5(6)
O401 Cl40 O403 111.0(5)
O401 Cl40 O402 112.1(6)
O403 Cl40 O402 107.8(6)
O401 Cl40 O404 109.7(6)
O403 Cl40 O404 109.4(5)
O402 Cl40 O404 106.7(6)

loop_
_geom_bond_atom_site_label_1
_geom_bond_atom_site_label_2
_geom_bond_distance
Nd1 O2 2.293(5)
Nd1 O1 2.305(5)
Nd1 O7 2.497(5)
Nd1 O12 2.500(5)
Nd1 N2 2.549(6)
Nd1 O10 2.573(4)
Nd1 N1 2.654(6)
Nd1 Cl1 2.847(2)
Nd2 O3 2.324(5)
Nd2 O4 2.329(5)
Nd2 O8 2.465(5)
Nd2 N6 2.544(6)
Nd2 O10 2.572(4)
Nd2 O11 2.591(5)
Nd2 N5 2.599(6)
Nd2 Cl2 2.8878(18)
Nd3 O6 2.297(5)
Nd3 O5 2.307(5)
Nd3 O9 2.441(5)
Nd3 O12 2.493(4)
Nd3 N9 2.579(6)
Nd3 N10 2.603(7)
Nd3 O11 2.617(4)
Nd3 Cl3 2.8412(19)
O1 C10 1.311(8)
O2 C22 1.292(8)
O3 C34 1.297(8)
O4 C46 1.279(8)
O5 C58 1.310(8)
O6 C70 1.294(8)
O10 C80 1.282(8)
O11 C80 1.281(8)
O12 C80 1.286(8)
N1 C23 1.277(9)
N1 C1 1.476(9)
N2 C4 1.278(10)
N2 C3 1.481(10)
N3 C11 1.290(9)
N3 C13 1.478(9)
N4 C16 1.283(9)
N4 C15 1.450(9)
N5 C47 1.275(9)
N5 C25 1.480(9)
N6 C28 1.295(9)
N6 C27 1.466(9)
N7 C35 1.280(8)
N7 C37 1.465(8)
N8 C40 1.293(9)
N8 C39 1.456(9)
N9 C71 1.288(9)
N9 C49 1.486(9)
N10 C52 1.291(9)
N10 C51 1.498(9)
N11 C59 1.263(10)
N11 C61 1.459(10)
N12 C64 1.304(9)
N12 C63 1.463(9)
C1 C2 1.532(11)
C2 C3 1.518(11)
C4 C5 1.429(11)
C5 C6 1.395(11)
C5 C10 1.412(11)
C6 C7 1.374(13)
C7 C8 1.417(13)
C7 C12 1.544(12)
C8 C9 1.421(11)
C9 C10 1.408(11)
C9 C11 1.413(11)
C13 C14 1.523(10)
C14 C15 1.526(10)
C16 C17 1.420(11)
C17 C18 1.431(10)
C17 C22 1.440(10)
C18 C19 1.372(11)
C19 C20 1.363(11)
C19 C24 1.519(10)
C20 C21 1.388(10)
C21 C22 1.406(10)
C21 C23 1.446(10)
C25 C26 1.528(11)
C26 C27 1.520(11)
C28 C29 1.435(10)
C29 C30 1.385(9)
C29 C34 1.439(10)
C30 C31 1.394(10)
C31 C32 1.352(10)
C31 C36 1.521(9)
C32 C33 1.410(9)
C33 C34 1.398(9)
C33 C35 1.439(9)
C37 C38 1.498(10)
C38 C39 1.501(10)
C40 C41 1.428(11)
C41 C42 1.397(11)
C41 C46 1.419(10)
C42 C43 1.393(12)
C43 C44 1.362(11)
C43 C48 1.498(11)
C44 C45 1.386(10)
C45 C46 1.410(10)
C45 C47 1.453(11)
C49 C50 1.512(10)
C50 C51 1.517(10)
C52 C53 1.448(11)
C53 C54 1.376(10)
C53 C58 1.401(11)
C54 C55 1.386(12)
C55 C56 1.355(12)
C55 C60 1.565(12)
C56 C57 1.391(11)
C57 C58 1.427(11)
C57 C59 1.440(12)
C61 C62 1.523(11)
C62 C63 1.515(11)
C64 C65 1.419(10)
C65 C66 1.384(10)
C65 C70 1.422(9)
C66 C67 1.365(11)
C67 C68 1.387(10)
C67 C72 1.505(10)
C68 C69 1.397(9)
C69 C70 1.406(10)
C69 C71 1.443(10)
Cl10 O101 1.408(6)
Cl10 O104 1.416(6)
Cl10 O103 1.432(6)
Cl10 O102 1.445(6)
Cl20 O201 1.406(6)
Cl20 O202 1.420(6)
Cl20 O203 1.420(6)
Cl20 O204 1.432(5)
Cl30 O301 1.319(7)
Cl30 O304 1.366(7)
Cl30 O303 1.367(6)
Cl30 O302 1.368(8)
Cl40 O401 1.374(7)
Cl40 O403 1.396(6)
Cl40 O402 1.403(7)
Cl40 O404 1.421(8)

loop_
_geom_torsion_atom_site_label_1
_geom_torsion_atom_site_label_2
_geom_torsion_atom_site_label_3
_geom_torsion_atom_site_label_4
_geom_torsion
O2 Nd1 O1 C10 -122.9(8)
O7 Nd1 O1 C10 80.5(8)
O12 Nd1 O1 C10 41.2(10)
N2 Nd1 O1 C10 1.6(8)
O10 Nd1 O1 C10 -173.9(6)
N1 Nd1 O1 C10 -58.5(8)
Cl1 Nd1 O1 C10 158.5(8)
O1 Nd1 O2 C22 111.1(8)
O7 Nd1 O2 C22 164.7(7)
O12 Nd1 O2 C22 -60.0(9)
N2 Nd1 O2 C22 49.4(9)
O10 Nd1 O2 C22 -89.9(8)
N1 Nd1 O2 C22 -5.1(8)
Cl1 Nd1 O2 C22 -169.2(8)
O4 Nd2 O3 C34 -89.3(7)
O8 Nd2 O3 C34 104.5(8)
N6 Nd2 O3 C34 28.1(7)
O10 Nd2 O3 C34 86.6(8)
O11 Nd2 O3 C34 -146.1(7)
N5 Nd2 O3 C34 -27.5(8)
Cl2 Nd2 O3 C34 -168.6(8)
O3 Nd2 O4 C46 129.5(8)
O8 Nd2 O4 C46 172.2(7)
N6 Nd2 O4 C46 66.0(8)
O10 Nd2 O4 C46 -48.2(8)
O11 Nd2 O4 C46 -76.5(8)
N5 Nd2 O4 C46 6.8(8)
Cl2 Nd2 O4 C46 -153.9(8)
O6 Nd3 O5 C58 100.3(8)
O9 Nd3 O5 C58 167.7(7)
O12 Nd3 O5 C58 -105.6(8)
N9 Nd3 O5 C58 37.6(9)
N10 Nd3 O5 C58 -19.2(8)
O11 Nd3 O5 C58 -67.4(9)
Cl3 Nd3 O5 C58 179.1(9)
O5 Nd3 O6 C70 -111.7(9)
O9 Nd3 O6 C70 97.9(9)
O12 Nd3 O6 C70 162.9(7)
N9 Nd3 O6 C70 9.2(8)
N10 Nd3 O6 C70 -48.7(9)
O11 Nd3 O6 C70 54.4(10)
Cl3 Nd3 O6 C70 173.1(9)
O3 Nd2 O10 C80 143.3(4)
O4 Nd2 O10 C80 -41.8(5)
O8 Nd2 O10 C80 124.0(4)
N6 Nd2 O10 C80 -162.9(4)
O11 Nd2 O10 C80 -4.6(4)
N5 Nd2 O10 C80 -94.4(4)
Cl2 Nd2 O10 C80 47.1(4)
O3 Nd2 O10 Nd1 15.6(12)
O4 Nd2 O10 Nd1 -169.4(9)
O8 Nd2 O10 Nd1 -3.6(10)
N6 Nd2 O10 Nd1 69.5(10)
O11 Nd2 O10 Nd1 -132.2(11)
N5 Nd2 O10 Nd1 137.9(10)
Cl2 Nd2 O10 Nd1 -80.5(10)
O2 Nd1 O10 C80 148.7(4)
O1 Nd1 O10 C80 -160.8(4)
O7 Nd1 O10 C80 -60.4(4)
O12 Nd1 O10 C80 -0.4(4)
N2 Nd1 O10 C80 25.3(5)
N1 Nd1 O10 C80 77.7(4)
Cl1 Nd1 O10 C80 -133.2(4)
O2 Nd1 O10 Nd2 -83.6(10)
O1 Nd1 O10 Nd2 -33.1(12)
O7 Nd1 O10 Nd2 67.3(10)
O12 Nd1 O10 Nd2 127.3(11)
N2 Nd1 O10 Nd2 153.1(9)
N1 Nd1 O10 Nd2 -154.6(10)
Cl1 Nd1 O10 Nd2 -5.5(10)
O3 Nd2 O11 C80 -148.6(4)
O4 Nd2 O11 C80 156.2(4)
O8 Nd2 O11 C80 -43.3(4)
N6 Nd2 O11 C80 40.0(5)
O10 Nd2 O11 C80 4.6(4)
N5 Nd2 O11 C80 84.6(4)
Cl2 Nd2 O11 C80 -126.4(4)
O3 Nd2 O11 Nd3 -46.8(8)
O4 Nd2 O11 Nd3 -102.0(6)
O8 Nd2 O11 Nd3 58.6(6)
N6 Nd2 O11 Nd3 141.8(5)
O10 Nd2 O11 Nd3 106.4(6)
N5 Nd2 O11 Nd3 -173.6(6)
Cl2 Nd2 O11 Nd3 -24.5(6)
O6 Nd3 O11 C80 142.3(4)
O5 Nd3 O11 C80 -57.5(5)
O9 Nd3 O11 C80 94.0(4)
O12 Nd3 O11 C80 -5.7(4)
N9 Nd3 O11 C80 -175.3(4)
N10 Nd3 O11 C80 -102.9(4)
Cl3 Nd3 O11 C80 37.5(4)
O6 Nd3 O11 Nd2 40.1(7)
O5 Nd3 O11 Nd2 -159.7(5)
O9 Nd3 O11 Nd2 -8.2(6)
O12 Nd3 O11 Nd2 -107.9(6)
N9 Nd3 O11 Nd2 82.5(6)
N10 Nd3 O11 Nd2 154.8(6)
Cl3 Nd3 O11 Nd2 -64.7(6)
O6 Nd3 O12 C80 -125.9(5)
O5 Nd3 O12 C80 152.3(4)
O9 Nd3 O12 C80 -60.3(4)
N9 Nd3 O12 C80 19.7(5)
N10 Nd3 O12 C80 82.7(4)
O11 Nd3 O12 C80 5.7(4)
Cl3 Nd3 O12 C80 -136.1(4)
O6 Nd3 O12 Nd1 13.2(10)
O5 Nd3 O12 Nd1 -68.6(8)
O9 Nd3 O12 Nd1 78.8(7)
N9 Nd3 O12 Nd1 158.8(7)
N10 Nd3 O12 Nd1 -138.2(8)
O11 Nd3 O12 Nd1 144.8(8)
Cl3 Nd3 O12 Nd1 3.0(7)
O2 Nd1 O12 C80 -38.7(5)
O1 Nd1 O12 C80 160.8(4)
O7 Nd1 O12 C80 120.6(4)
N2 Nd1 O12 C80 -162.2(4)
O10 Nd1 O12 C80 0.4(4)
N1 Nd1 O12 C80 -91.2(4)
Cl1 Nd1 O12 C80 51.7(4)
O2 Nd1 O12 Nd3 -177.8(7)
O1 Nd1 O12 Nd3 21.6(10)
O7 Nd1 O12 Nd3 -18.5(7)
N2 Nd1 O12 Nd3 58.7(8)
O10 Nd1 O12 Nd3 -138.7(8)
N1 Nd1 O12 Nd3 129.7(8)
Cl1 Nd1 O12 Nd3 -87.5(7)
O2 Nd1 N1 C23 2.9(6)
O1 Nd1 N1 C23 -67.8(7)
O7 Nd1 N1 C23 -169.6(6)
O12 Nd1 N1 C23 139.9(7)
N2 Nd1 N1 C23 -127.7(7)
O10 Nd1 N1 C23 87.6(7)
Cl1 Nd1 N1 C23 29.6(8)
O2 Nd1 N1 C1 -175.1(6)
O1 Nd1 N1 C1 114.3(5)
O7 Nd1 N1 C1 12.4(7)
O12 Nd1 N1 C1 -38.1(5)
N2 Nd1 N1 C1 54.3(5)
O10 Nd1 N1 C1 -90.4(5)
Cl1 Nd1 N1 C1 -148.4(4)
O2 Nd1 N2 C4 66.9(8)
O1 Nd1 N2 C4 0.2(7)
O7 Nd1 N2 C4 -86.0(7)
O12 Nd1 N2 C4 -162.8(7)
O10 Nd1 N2 C4 177.2(6)
N1 Nd1 N2 C4 121.1(7)
Cl1 Nd1 N2 C4 -37.6(8)
O2 Nd1 N2 C3 -114.4(5)
O1 Nd1 N2 C3 178.9(6)
O7 Nd1 N2 C3 92.6(5)
O12 Nd1 N2 C3 15.8(5)
O10 Nd1 N2 C3 -4.1(6)
N1 Nd1 N2 C3 -60.3(5)
Cl1 Nd1 N2 C3 141.1(5)
O3 Nd2 N5 C47 -66.7(7)
O4 Nd2 N5 C47 -1.3(6)
O8 Nd2 N5 C47 -174.9(6)
N6 Nd2 N5 C47 -122.5(7)
O10 Nd2 N5 C47 137.7(7)
O11 Nd2 N5 C47 85.8(6)
Cl2 Nd2 N5 C47 30.6(8)
O3 Nd2 N5 C25 113.2(5)
O4 Nd2 N5 C25 178.7(5)
O8 Nd2 N5 C25 5.1(6)
N6 Nd2 N5 C25 57.4(5)
O10 Nd2 N5 C25 -42.4(5)
O11 Nd2 N5 C25 -94.3(5)
Cl2 Nd2 N5 C25 -149.4(4)
O3 Nd2 N6 C28 -11.8(7)
O4 Nd2 N6 C28 56.0(8)
O8 Nd2 N6 C28 -103.7(8)
O10 Nd2 N6 C28 -169.6(7)
O11 Nd2 N6 C28 163.5(6)
N5 Nd2 N6 C28 115.9(8)
Cl2 Nd2 N6 C28 -38.1(9)
O3 Nd2 N6 C27 171.0(6)
O4 Nd2 N6 C27 -121.2(5)
O8 Nd2 N6 C27 79.1(5)
O10 Nd2 N6 C27 13.2(5)
O11 Nd2 N6 C27 -13.7(7)
N5 Nd2 N6 C27 -61.3(5)
Cl2 Nd2 N6 C27 144.7(4)
O6 Nd3 N9 C71 -3.4(7)
O5 Nd3 N9 C71 65.5(7)
O9 Nd3 N9 C71 -90.3(7)
O12 Nd3 N9 C71 -168.2(6)
N10 Nd3 N9 C71 121.6(7)
O11 Nd3 N9 C71 -157.2(7)
Cl3 Nd3 N9 C71 -30.1(8)
O6 Nd3 N9 C49 177.8(5)
O5 Nd3 N9 C49 -113.2(5)
O9 Nd3 N9 C49 91.0(5)
O12 Nd3 N9 C49 13.1(6)
N10 Nd3 N9 C49 -57.1(5)
O11 Nd3 N9 C49 24.1(5)
Cl3 Nd3 N9 C49 151.2(4)
O6 Nd3 N10 C52 -60.0(7)
O5 Nd3 N10 C52 9.5(6)
O9 Nd3 N10 C52 -176.5(6)
O12 Nd3 N10 C52 106.7(7)
N9 Nd3 N10 C52 -117.2(7)
O11 Nd3 N10 C52 157.7(7)
Cl3 Nd3 N10 C52 37.0(8)
O6 Nd3 N10 C51 114.1(5)
O5 Nd3 N10 C51 -176.4(5)
O9 Nd3 N10 C51 -2.4(6)
O12 Nd3 N10 C51 -79.2(5)
N9 Nd3 N10 C51 56.9(5)
O11 Nd3 N10 C51 -28.3(5)
Cl3 Nd3 N10 C51 -148.9(4)
C23 N1 C1 C2 116.3(8)
Nd1 N1 C1 C2 -65.5(8)
N1 C1 C2 C3 63.4(9)
C4 N2 C3 C2 -99.3(9)
Nd1 N2 C3 C2 81.8(7)
C1 C2 C3 N2 -71.7(9)
C3 N2 C4 C5 179.3(8)
Nd1 N2 C4 C5 -2.1(13)
N2 C4 C5 C6 -178.7(8)
N2 C4 C5 C10 2.8(14)
C10 C5 C6 C7 -2.9(13)
C4 C5 C6 C7 178.6(8)
C5 C6 C7 C8 1.1(15)
C5 C6 C7 C12 -179.8(9)
C6 C7 C8 C9 1.2(14)
C12 C7 C8 C9 -178.0(9)
C7 C8 C9 C10 -1.6(13)
C7 C8 C9 C11 175.8(8)
Nd1 O1 C10 C9 176.6(5)
Nd1 O1 C10 C5 -1.4(12)
C11 C9 C10 O1 4.5(11)
C8 C9 C10 O1 -178.3(7)
C11 C9 C10 C5 -177.5(7)
C8 C9 C10 C5 -0.3(11)
C6 C5 C10 O1 -179.6(7)
C4 C5 C10 O1 -1.2(12)
C6 C5 C10 C9 2.5(11)
C4 C5 C10 C9 -179.1(7)
C13 N3 C11 C9 174.3(7)
C10 C9 C11 N3 1.2(13)
C8 C9 C11 N3 -176.1(8)
C11 N3 C13 C14 106.2(9)
N3 C13 C14 C15 77.0(9)
C16 N4 C15 C14 -94.1(9)
C13 C14 C15 N4 -80.0(9)
C15 N4 C16 C17 177.2(7)
N4 C16 C17 C18 178.6(8)
N4 C16 C17 C22 -2.4(13)
C16 C17 C18 C19 179.1(8)
C22 C17 C18 C19 0.1(12)
C17 C18 C19 C20 -1.0(12)
C17 C18 C19 C24 178.0(7)
C18 C19 C20 C21 0.8(13)
C24 C19 C20 C21 -178.3(8)
C19 C20 C21 C22 0.5(13)
C19 C20 C21 C23 176.6(8)
Nd1 O2 C22 C21 4.3(13)
Nd1 O2 C22 C17 -177.4(5)
C20 C21 C22 O2 176.9(7)
C23 C21 C22 O2 0.9(12)
C20 C21 C22 C17 -1.5(11)
C23 C21 C22 C17 -177.4(7)
C16 C17 C22 O2 3.8(11)
C18 C17 C22 O2 -177.2(7)
C16 C17 C22 C21 -177.8(7)
C18 C17 C22 C21 1.2(11)
C1 N1 C23 C21 177.1(8)
Nd1 N1 C23 C21 -0.9(13)
C20 C21 C23 N1 -177.9(8)
C22 C21 C23 N1 -1.9(14)
C47 N5 C25 C26 108.4(8)
Nd2 N5 C25 C26 -71.5(7)
N5 C25 C26 C27 66.8(9)
C28 N6 C27 C26 -96.7(8)
Nd2 N6 C27 C26 81.0(7)
C25 C26 C27 N6 -71.4(9)
C27 N6 C28 C29 177.6(8)
Nd2 N6 C28 C29 0.4(13)
N6 C28 C29 C30 -170.3(8)
N6 C28 C29 C34 9.5(14)
C28 C29 C30 C31 -178.6(7)
C34 C29 C30 C31 1.6(12)
C29 C30 C31 C32 -1.3(12)
C29 C30 C31 C36 178.3(7)
C30 C31 C32 C33 0.1(11)
C36 C31 C32 C33 -179.5(7)
C31 C32 C33 C34 0.8(11)
C31 C32 C33 C35 179.4(7)
Nd2 O3 C34 C33 153.7(5)
Nd2 O3 C34 C29 -28.8(12)
C32 C33 C34 O3 177.1(7)
C35 C33 C34 O3 -1.5(11)
C32 C33 C34 C29 -0.5(11)
C35 C33 C34 C29 -179.0(7)
C30 C29 C34 O3 -178.2(7)
C28 C29 C34 O3 2.0(12)
C30 C29 C34 C33 -0.6(11)
C28 C29 C34 C33 179.6(7)
C37 N7 C35 C33 -179.6(7)
C34 C33 C35 N7 -0.8(12)
C32 C33 C35 N7 -179.4(7)
C35 N7 C37 C38 90.8(9)
N7 C37 C38 C39 76.0(8)
C40 N8 C39 C38 -102.0(9)
C37 C38 C39 N8 -78.2(9)
C39 N8 C40 C41 -178.4(7)
N8 C40 C41 C42 176.4(8)
N8 C40 C41 C46 -0.7(12)
C46 C41 C42 C43 -2.2(12)
C40 C41 C42 C43 -179.2(7)
C41 C42 C43 C44 2.6(12)
C41 C42 C43 C48 178.7(8)
C42 C43 C44 C45 -1.9(13)
C48 C43 C44 C45 -177.9(8)
C43 C44 C45 C46 0.6(13)
C43 C44 C45 C47 178.1(8)
Nd2 O4 C46 C45 -8.9(13)
Nd2 O4 C46 C41 171.7(5)
C44 C45 C46 O4 -179.5(7)
C47 C45 C46 O4 3.3(11)
C44 C45 C46 C41 0.0(11)
C47 C45 C46 C41 -177.3(7)
C42 C41 C46 O4 -179.7(7)
C40 C41 C46 O4 -2.8(11)
C42 C41 C46 C45 0.8(11)
C40 C41 C46 C45 177.7(7)
C25 N5 C47 C45 179.1(7)
Nd2 N5 C47 C45 -0.9(12)
C44 C45 C47 N5 -176.6(8)
C46 C45 C47 N5 0.8(13)
C71 N9 C49 C50 -103.8(8)
Nd3 N9 C49 C50 75.1(7)
N9 C49 C50 C51 -70.7(8)
C52 N10 C51 C50 102.5(8)
Nd3 N10 C51 C50 -72.5(7)
C49 C50 C51 N10 68.7(9)
C51 N10 C52 C53 -177.9(7)
Nd3 N10 C52 C53 -3.7(12)
N10 C52 C53 C54 175.6(8)
N10 C52 C53 C58 -3.7(13)
C58 C53 C54 C55 0.2(13)
C52 C53 C54 C55 -179.1(8)
C53 C54 C55 C56 -0.8(14)
C53 C54 C55 C60 -178.9(8)
C54 C55 C56 C57 0.7(14)
C60 C55 C56 C57 178.9(8)
C55 C56 C57 C58 -0.1(14)
C55 C56 C57 C59 180.0(9)
Nd3 O5 C58 C53 19.1(13)
Nd3 O5 C58 C57 -162.0(6)
C54 C53 C58 O5 179.4(7)
C52 C53 C58 O5 -1.3(12)
C54 C53 C58 C57 0.4(12)
C52 C53 C58 C57 179.7(7)
C56 C57 C58 O5 -179.4(8)
C59 C57 C58 O5 0.5(12)
C56 C57 C58 C53 -0.5(12)
C59 C57 C58 C53 179.4(8)
C61 N11 C59 C57 -178.5(8)
C56 C57 C59 N11 178.7(9)
C58 C57 C59 N11 -1.2(14)
C59 N11 C61 C62 -96.5(10)
N11 C61 C62 C63 -74.7(10)
C64 N12 C63 C62 97.7(9)
C61 C62 C63 N12 77.3(10)
C63 N12 C64 C65 178.8(8)
N12 C64 C65 C66 177.4(8)
N12 C64 C65 C70 -1.1(13)
C64 C65 C66 C67 -179.7(8)
C70 C65 C66 C67 -1.3(13)
C65 C66 C67 C68 -1.9(12)
C65 C66 C67 C72 176.8(8)
C66 C67 C68 C69 2.9(12)
C72 C67 C68 C69 -175.9(7)
C67 C68 C69 C70 -0.5(12)
C67 C68 C69 C71 -180.0(7)
Nd3 O6 C70 C69 -8.0(14)
Nd3 O6 C70 C65 172.8(6)
C68 C69 C70 O6 178.0(7)
C71 C69 C70 O6 -2.5(12)
C68 C69 C70 C65 -2.8(11)
C71 C69 C70 C65 176.7(7)
C66 C65 C70 O6 -177.1(7)
C64 C65 C70 O6 1.3(12)
C66 C65 C70 C69 3.7(11)
C64 C65 C70 C69 -177.9(7)
C49 N9 C71 C69 177.2(7)
Nd3 N9 C71 C69 -1.6(12)
C68 C69 C71 N9 -174.3(8)
C70 C69 C71 N9 6.2(13)
Nd2 O11 C80 O10 -8.3(7)
Nd3 O11 C80 O10 -168.8(6)
Nd2 O11 C80 O12 170.4(6)
Nd3 O11 C80 O12 10.0(7)
Nd2 O10 C80 O11 8.4(7)
Nd1 O10 C80 O11 179.5(6)
Nd2 O10 C80 O12 -170.4(6)
Nd1 O10 C80 O12 0.7(7)
Nd3 O12 C80 O11 -10.5(7)
Nd1 O12 C80 O11 -179.5(6)
Nd3 O12 C80 O10 168.3(6)
Nd1 O12 C80 O10 -0.7(7)
